data_4338422
loop_
_publ_author_name
'Miyake, Ryosuke'
'Shionoya, Mitsuhiko'

_publ_section_title
;
 Concerted ligand exchange and the roles of counter anions in the
 reversible structural switching of crystalline Peptide
 metallo-macrocycles.
;
_journal_issue 11
_journal_name_full 'Inorganic chemistry'
_journal_page_first 5717
_journal_page_last 5723
_journal_paper_doi 10.1021/ic500478p
_journal_volume 53
_journal_year 2014
_chemical_formula_sum 'C48 H128.99 B8 F32 N28 Ni4 O22.49'
_chemical_formula_weight 2387.94
_chemical_name_systematic
; 
 ? 
;
_space_group_IT_number 82
_symmetry_cell_setting tetragonal
_symmetry_space_group_name_Hall 'I -4'
_symmetry_space_group_name_H-M 'I -4'
_atom_sites_solution_hydrogens geom
_atom_sites_solution_primary direct
_atom_sites_solution_secondary difmap
_audit_creation_method SHELXL-97
_cell_angle_alpha 90.00
_cell_angle_beta 90.00
_cell_angle_gamma 90.00
_cell_formula_units_Z 2
_cell_length_a 15.8466(5)
_cell_length_b 15.8466(5)
_cell_length_c 19.7686(13)
_cell_measurement_reflns_used 7086
_cell_measurement_temperature 293
_cell_measurement_theta_max 28.24
_cell_measurement_theta_min 2.57
_cell_volume 4964.2(4)
_computing_cell_refinement 'APEX2 (Bruker AXS, 2006)'
_computing_data_collection 'APEX2 (Bruker AXS, 2006)'
_computing_data_reduction 'SAINT (Bruker AXS, 2004)'
_computing_molecular_graphics 'XSHEL (Bruker AXS,2002)'
_computing_publication_material 'XCIF (Bruker AXS, 2001)'
_computing_structure_refinement 'SHELXL-97 (Sheldrick, 1997)'
_computing_structure_solution 'SHELXS-97 (Sheldrick, 1997)'
_diffrn_ambient_temperature 293
_diffrn_detector_area_resol_mean 8.333
_diffrn_measured_fraction_theta_full 1.000
_diffrn_measured_fraction_theta_max 1.000
_diffrn_measurement_device_type 'Bruker APEXII CCD area detector'
_diffrn_measurement_method 'phi and omega scans'
_diffrn_radiation_monochromator 'Bruker Helios multilayer confocal mirror'
_diffrn_radiation_source 'Bruker TXS fine-focus rotating anode'
_diffrn_radiation_type MoK\a
_diffrn_radiation_wavelength 0.71073
_diffrn_reflns_av_R_equivalents 0.0338
_diffrn_reflns_av_sigmaI/netI 0.0486
_diffrn_reflns_limit_h_max 21
_diffrn_reflns_limit_h_min -21
_diffrn_reflns_limit_k_max 21
_diffrn_reflns_limit_k_min -18
_diffrn_reflns_limit_l_max 25
_diffrn_reflns_limit_l_min -27
_diffrn_reflns_number 17872
_diffrn_reflns_theta_full 29.15
_diffrn_reflns_theta_max 29.15
_diffrn_reflns_theta_min 1.65
_exptl_absorpt_coefficient_mu 0.882
_exptl_absorpt_correction_T_max 0.8791
_exptl_absorpt_correction_T_min 0.7840
_exptl_absorpt_correction_type empirical
_exptl_absorpt_process_details
;
SADABS Sheldrick 1996
;
_exptl_crystal_colour purple
_exptl_crystal_density_diffrn 1.598
_exptl_crystal_density_method 'not measured'
_exptl_crystal_description prismatic
_exptl_crystal_F_000 2466
_exptl_crystal_size_max 0.29
_exptl_crystal_size_mid 0.20
_exptl_crystal_size_min 0.15
_refine_diff_density_max 0.521
_refine_diff_density_min -0.300
_refine_diff_density_rms 0.067
_refine_ls_abs_structure_details 'Flack H D (1983), Acta Cryst. A39, 876-881'
_refine_ls_abs_structure_Flack 0.000(14)
_refine_ls_extinction_method none
_refine_ls_goodness_of_fit_ref 0.996
_refine_ls_hydrogen_treatment constr
_refine_ls_matrix_type full
_refine_ls_number_parameters 401
_refine_ls_number_reflns 6663
_refine_ls_number_restraints 269
_refine_ls_restrained_S_all 1.028
_refine_ls_R_factor_all 0.0613
_refine_ls_R_factor_gt 0.0437
_refine_ls_shift/su_max 0.001
_refine_ls_shift/su_mean 0.000
_refine_ls_structure_factor_coef Fsqd
_refine_ls_weighting_details 'calc w=1/[\s^2^(Fo^2^)+(0.0743P)^2^+0.0000P] where P=(Fo^2^+2Fc^2^)/3'
_refine_ls_weighting_scheme calc
_refine_ls_wR_factor_gt 0.1096
_refine_ls_wR_factor_ref 0.1187
_reflns_number_gt 5267
_reflns_number_total 6663
_reflns_threshold_expression >2sigma(I)
_cod_data_source_file ic500478p_si_002.cif
_cod_data_source_block i-4_293K
_cod_depositor_comments
;
The following automatic conversions were performed:

'_symmetry_cell_setting' value 'Tetragonal' changed to 'tetragonal'
according to
/usr/data/users/saulius/crontab/automatic-downloads/rss-feeds/ACS/lib/dictionaries/cif_core.dic
dictionary named 'cif_core.dic' version 2.4.2 from 2011-04-26.

Automatic conversion script
Id: cif_fix_values 2281 2013-09-26 08:29:07Z andrius 

 Adding full bibliography for 4338420--4338426.cif.
;
_cod_original_sg_symbol_H-M 'I-4   '
_cod_database_code 4338422

loop_
_symmetry_equiv_pos_as_xyz
'x, y, z'
'-x, -y, z'
'y, -x, -z'
'-y, x, -z'
'x+1/2, y+1/2, z+1/2'
'-x+1/2, -y+1/2, z+1/2'
'y+1/2, -x+1/2, -z+1/2'
'-y+1/2, x+1/2, -z+1/2'

loop_
_atom_site_label
_atom_site_type_symbol
_atom_site_fract_x
_atom_site_fract_y
_atom_site_fract_z
_atom_site_U_iso_or_equiv
_atom_site_adp_type
_atom_site_occupancy
_atom_site_symmetry_multiplicity
_atom_site_calc_flag
_atom_site_refinement_flags
_atom_site_disorder_assembly
_atom_site_disorder_group
C1 C 0.7233(6) 1.0798(4) 0.8053(6) 0.156(4) Uani 1 1 d . . .
H1A H 0.7481 1.1350 0.8079 0.233 Uiso 1 1 calc R . .
H1B H 0.6736 1.0780 0.8330 0.233 Uiso 1 1 calc R . .
H1C H 0.7084 1.0677 0.7593 0.233 Uiso 1 1 calc R . .
C2 C 0.7854(4) 1.0155(3) 0.8298(3) 0.0863(18) Uani 1 1 d . . .
C3 C 0.8127(3) 0.9018(3) 0.9125(2) 0.0711(13) Uani 1 1 d . . .
H3A H 0.8106 0.9103 0.9611 0.085 Uiso 1 1 calc R . .
H3B H 0.8705 0.9111 0.8982 0.085 Uiso 1 1 calc R . .
C4 C 0.7887(2) 0.8084(2) 0.8971(2) 0.0493(8) Uani 1 1 d . . .
C5 C 0.8497(3) 0.7529(3) 0.9376(2) 0.0603(10) Uani 1 1 d . . .
H5A H 0.9065 0.7746 0.9321 0.072 Uiso 1 1 calc R . .
H5B H 0.8353 0.7568 0.9852 0.072 Uiso 1 1 calc R . .
C6 C 0.6960(3) 0.7946(2) 0.9201(2) 0.0596(10) Uani 1 1 d . . .
H6A H 0.6858 0.8274 0.9606 0.072 Uiso 1 1 calc R . .
H6B H 0.6585 0.8153 0.8851 0.072 Uiso 1 1 calc R . .
C7 C 0.7958(2) 0.78494(19) 0.82266(18) 0.0420(7) Uani 1 1 d . . .
C8 C 0.84911(19) 0.82050(19) 0.70970(17) 0.0416(7) Uani 1 1 d . . .
H8A H 0.8292 0.8708 0.6867 0.050 Uiso 1 1 calc R . .
H8B H 0.8125 0.7742 0.6967 0.050 Uiso 1 1 calc R . .
C9 C 0.93996(17) 0.80087(17) 0.68537(16) 0.0356(6) Uani 1 1 d . . .
C10 C 0.9993(2) 0.86922(19) 0.71374(19) 0.0448(7) Uani 1 1 d . . .
H10A H 0.9719 0.9237 0.7096 0.054 Uiso 1 1 calc R . .
H10B H 1.0082 0.8586 0.7615 0.054 Uiso 1 1 calc R . .
C11 C 0.93460(19) 0.8050(2) 0.60743(16) 0.0420(7) Uani 1 1 d . . .
H11A H 0.8866 0.7718 0.5927 0.050 Uiso 1 1 calc R . .
H11B H 0.9245 0.8630 0.5941 0.050 Uiso 1 1 calc R . .
C12 C 0.97120(17) 0.71441(17) 0.70686(15) 0.0341(6) Uani 1 1 d . . .
N1 N 0.7598(3) 0.9641(2) 0.8807(3) 0.0927(16) Uani 1 1 d . . .
H1 H 0.7087 0.9689 0.8948 0.111 Uiso 1 1 calc R . .
N2 N 0.84849(18) 0.6629(2) 0.91730(17) 0.0534(7) Uani 1 1 d . . .
H2A H 0.8570 0.6312 0.9544 0.064 Uiso 1 1 calc R . .
H2B H 0.8921 0.6537 0.8891 0.064 Uiso 1 1 calc R . .
N3 N 0.67548(18) 0.70469(17) 0.93405(16) 0.0459(6) Uani 1 1 d . . .
H3C H 0.6194 0.6974 0.9303 0.055 Uiso 1 1 calc R . .
H3D H 0.6901 0.6925 0.9770 0.055 Uiso 1 1 calc R . .
N4 N 0.84194(17) 0.83354(16) 0.78256(14) 0.0429(6) Uani 1 1 d . . .
H4 H 0.8691 0.8749 0.8004 0.051 Uiso 1 1 calc R . .
N5 N 1.08211(17) 0.87341(17) 0.67995(15) 0.0453(6) Uani 1 1 d . . .
H5C H 1.1213 0.8869 0.7111 0.054 Uiso 1 1 calc R . .
H5D H 1.0807 0.9155 0.6494 0.054 Uiso 1 1 calc R . .
N6 N 1.01023(17) 0.77437(18) 0.57252(14) 0.0435(6) Uani 1 1 d . . .
H6C H 1.0210 0.8094 0.5377 0.052 Uiso 1 1 calc R . .
H6D H 0.9985 0.7233 0.5549 0.052 Uiso 1 1 calc R . .
N7 N 0.92098(17) 0.66017(16) 0.73661(16) 0.0464(7) Uani 1 1 d . . .
H7A H 0.9397 0.6114 0.7482 0.056 Uiso 1 1 calc R . .
H7B H 0.8693 0.6734 0.7445 0.056 Uiso 1 1 calc R . .
Ni1 Ni 0.73639(2) 0.62081(2) 0.869149(19) 0.03618(11) Uani 1 1 d . . .
O1 O 0.8557(2) 1.00877(18) 0.8052(2) 0.0796(10) Uani 1 1 d . . .
O2 O 0.76093(14) 0.71987(13) 0.80167(12) 0.0423(5) Uani 1 1 d . . .
O3 O 1.04661(13) 0.69482(14) 0.69546(13) 0.0441(5) Uani 1 1 d . . .
B1 B 1.0000 0.0000 0.5000 0.0456(16) Uani 1 4 d S . .
B2 B 0.2871(3) 0.0521(4) 0.5960(3) 0.0685(13) Uani 1 1 d . . .
F1 F 0.9423(2) 0.0443(2) 0.5350(2) 0.1254(17) Uani 1 1 d . . .
F2 F 0.3190(3) 0.0595(3) 0.65744(19) 0.1272(15) Uani 1 1 d . . .
F3 F 0.2704(3) 0.1289(3) 0.5677(2) 0.1129(12) Uani 1 1 d . . .
F4 F 0.3410(2) 0.0108(3) 0.5518(2) 0.1331(16) Uani 1 1 d . . .
F5 F 0.2143(2) 0.0082(2) 0.5998(3) 0.1184(14) Uani 1 1 d . . .
O4SA O 0.0000 0.5000 0.7500 0.078(6) Uani 0.512(24) 4 d PU A 1
B3A B 0.0000 0.5000 0.6114(15) 0.106(8) Uani 0.252(7) 2 d SPDU . 1
F7A F -0.0082(13) 0.5682(11) 0.5688(10) 0.131(5) Uani 0.252(7) 1 d PDU . 1
F6A F -0.0815(10) 0.5025(12) 0.6328(12) 0.143(6) Uani 0.252(7) 1 d PDU . 1
B3C B -0.2158(13) 0.6070(13) 0.6134(10) 0.144(5) Uani 0.228(5) 1 d PDU B 1
F6C F -0.1482(16) 0.6402(16) 0.5799(12) 0.164(5) Uani 0.228(5) 1 d PDU B 1
F7C F -0.2662(15) 0.5723(15) 0.5665(11) 0.153(5) Uani 0.228(5) 1 d PDU B 1
F8C F -0.2616(14) 0.6404(14) 0.6635(11) 0.152(6) Uani 0.228(5) 1 d PDU B 1
O3SA O -0.0929(7) 0.5068(7) 0.4425(7) 0.243(5) Uani 1 1 d U C 1
O4SB O 0.0000 0.5000 0.6821(8) 0.115(6) Uani 0.488(22) 2 d PU A 2
F6B F -0.0873(8) 0.6018(9) 0.5794(6) 0.144(4) Uani 0.396(5) 1 d PDU D 2
F9B F -0.1919(7) 0.5294(6) 0.6367(6) 0.189(4) Uani 0.624(3) 1 d PDU D 2
B3B B -0.1737(8) 0.5810(9) 0.5823(6) 0.136(4) Uani 0.396(5) 1 d PDU D 2
F8B F -0.2271(8) 0.6494(7) 0.5869(6) 0.142(4) Uani 0.396(5) 1 d PDU D 2
F7B F -0.1875(7) 0.5316(6) 0.5271(5) 0.136(4) Uani 0.396(5) 1 d PDU D 2
O1S O -0.3784(8) 0.5456(7) 0.6008(5) 0.252(5) Uani 1 1 d . . .
O2S O 0.5000 0.5000 0.5000 0.173(5) Uani 1 4 d S . .

loop_
_atom_site_aniso_label
_atom_site_aniso_U_11
_atom_site_aniso_U_22
_atom_site_aniso_U_33
_atom_site_aniso_U_23
_atom_site_aniso_U_13
_atom_site_aniso_U_12
C1 0.162(7) 0.066(3) 0.239(11) 0.047(5) 0.097(8) 0.051(4)
C2 0.098(4) 0.0353(18) 0.125(5) -0.007(2) 0.051(3) -0.001(2)
C3 0.092(3) 0.053(2) 0.068(3) -0.0239(19) 0.031(2) -0.025(2)
C4 0.0543(19) 0.0394(16) 0.054(2) -0.0132(14) 0.0175(16) -0.0111(14)
C5 0.065(2) 0.059(2) 0.056(2) -0.0137(18) 0.0056(18) -0.0190(18)
C6 0.066(2) 0.0437(18) 0.069(3) -0.0129(17) 0.036(2) -0.0058(16)
C7 0.0401(15) 0.0345(14) 0.0513(19) -0.0054(13) 0.0107(13) 0.0017(11)
C8 0.0363(14) 0.0384(14) 0.0502(18) 0.0090(13) 0.0069(13) 0.0056(11)
C9 0.0328(13) 0.0319(13) 0.0422(16) 0.0086(11) 0.0027(12) 0.0025(10)
C10 0.0461(16) 0.0352(14) 0.053(2) -0.0051(13) 0.0068(14) -0.0043(12)
C11 0.0394(15) 0.0456(16) 0.0410(16) 0.0069(13) -0.0024(12) 0.0048(12)
C12 0.0338(13) 0.0325(12) 0.0361(15) 0.0067(11) -0.0020(11) -0.0001(10)
N1 0.106(3) 0.0391(16) 0.133(4) -0.016(2) 0.074(3) -0.0041(18)
N2 0.0460(15) 0.0551(17) 0.0592(19) -0.0030(14) 0.0038(13) -0.0053(13)
N3 0.0472(14) 0.0425(14) 0.0480(16) -0.0080(12) 0.0160(12) -0.0057(11)
N4 0.0449(13) 0.0343(12) 0.0494(16) -0.0034(11) 0.0115(12) -0.0016(10)
N5 0.0392(13) 0.0419(13) 0.0550(17) -0.0044(12) 0.0028(12) -0.0071(11)
N6 0.0456(14) 0.0492(15) 0.0357(14) 0.0022(11) 0.0016(11) 0.0014(11)
N7 0.0389(13) 0.0356(12) 0.0647(19) 0.0153(12) 0.0115(12) 0.0018(10)
Ni1 0.03375(18) 0.03468(19) 0.04012(19) -0.00323(15) 0.00762(15) -0.00150(15)
O1 0.088(2) 0.0468(15) 0.104(3) -0.0049(16) 0.0422(19) -0.0082(14)
O2 0.0433(11) 0.0376(10) 0.0461(13) -0.0032(9) 0.0095(9) -0.0041(9)
O3 0.0340(10) 0.0404(11) 0.0578(14) 0.0197(10) 0.0054(10) 0.0044(8)
B1 0.047(2) 0.047(2) 0.042(4) 0.000 0.000 0.000
B2 0.057(2) 0.073(3) 0.075(3) -0.019(3) -0.015(2) 0.004(2)
F1 0.097(2) 0.121(3) 0.158(4) -0.083(3) 0.065(2) -0.031(2)
F2 0.171(4) 0.126(3) 0.085(2) 0.004(2) -0.058(2) -0.027(3)
F3 0.129(3) 0.102(2) 0.107(3) 0.032(2) 0.019(2) 0.011(2)
F4 0.093(2) 0.186(4) 0.121(3) -0.031(3) 0.004(2) 0.055(3)
F5 0.090(2) 0.094(2) 0.172(4) -0.039(2) 0.001(2) -0.0255(18)
O4SA 0.047(4) 0.047(4) 0.141(18) 0.000 0.000 0.000
B3A 0.119(11) 0.101(10) 0.098(11) 0.000 0.000 -0.015(8)
F7A 0.140(9) 0.118(8) 0.136(8) 0.012(7) 0.002(7) -0.032(7)
F6A 0.169(10) 0.116(8) 0.144(10) -0.011(7) 0.002(8) -0.013(7)
B3C 0.156(7) 0.134(7) 0.143(7) 0.012(6) -0.014(6) -0.012(6)
F6C 0.182(8) 0.151(8) 0.160(8) 0.012(7) -0.011(7) -0.008(7)
F7C 0.162(8) 0.144(8) 0.152(8) 0.010(7) -0.008(7) -0.024(7)
F8C 0.152(9) 0.151(9) 0.153(9) -0.004(8) -0.011(8) -0.005(8)
O3SA 0.246(8) 0.211(7) 0.273(9) -0.005(7) -0.081(7) 0.042(6)
O4SB 0.173(14) 0.067(7) 0.105(12) 0.000 0.000 0.027(8)
F6B 0.137(7) 0.142(7) 0.153(7) 0.013(6) -0.026(6) -0.028(6)
F9B 0.241(7) 0.153(6) 0.174(6) 0.017(5) -0.012(6) -0.032(6)
B3B 0.155(7) 0.117(6) 0.136(6) 0.018(6) -0.021(6) -0.024(6)
F8B 0.142(6) 0.133(6) 0.151(6) -0.003(6) -0.013(5) -0.021(5)
F7B 0.180(7) 0.102(5) 0.125(6) 0.034(5) -0.070(6) -0.027(5)
O1S 0.354(14) 0.230(10) 0.172(8) -0.072(7) -0.042(9) 0.091(10)
O2S 0.168(8) 0.168(8) 0.184(13) 0.000 0.000 0.000

loop_
_atom_type_symbol
_atom_type_description
_atom_type_scat_dispersion_real
_atom_type_scat_dispersion_imag
_atom_type_scat_source
C C 0.0033 0.0016 'International Tables Vol C Tables 4.2.6.8 and 6.1.1.4'
H H 0.0000 0.0000 'International Tables Vol C Tables 4.2.6.8 and 6.1.1.4'
B B 0.0013 0.0007 'International Tables Vol C Tables 4.2.6.8 and 6.1.1.4'
N N 0.0061 0.0033 'International Tables Vol C Tables 4.2.6.8 and 6.1.1.4'
O O 0.0106 0.0060 'International Tables Vol C Tables 4.2.6.8 and 6.1.1.4'
F F 0.0171 0.0103 'International Tables Vol C Tables 4.2.6.8 and 6.1.1.4'
Ni Ni 0.3393 1.1124 'International Tables Vol C Tables 4.2.6.8 and 6.1.1.4'

loop_
_geom_angle_atom_site_label_1
_geom_angle_atom_site_label_2
_geom_angle_atom_site_label_3
_geom_angle
_geom_angle_site_symmetry_1
_geom_angle_site_symmetry_3
C2 C1 H1A 109.5 . .
C2 C1 H1B 109.5 . .
H1A C1 H1B 109.5 . .
C2 C1 H1C 109.5 . .
H1A C1 H1C 109.5 . .
H1B C1 H1C 109.5 . .
O1 C2 N1 121.0(5) . .
O1 C2 C1 122.1(5) . .
N1 C2 C1 116.9(5) . .
N1 C3 C4 115.1(4) . .
N1 C3 H3A 108.5 . .
C4 C3 H3A 108.5 . .
N1 C3 H3B 108.5 . .
C4 C3 H3B 108.5 . .
H3A C3 H3B 107.5 . .
C7 C4 C5 108.6(3) . .
C7 C4 C6 108.5(3) . .
C5 C4 C6 111.2(3) . .
C7 C4 C3 113.8(3) . .
C5 C4 C3 106.9(3) . .
C6 C4 C3 108.0(3) . .
N2 C5 C4 113.8(3) . .
N2 C5 H5A 108.8 . .
C4 C5 H5A 108.8 . .
N2 C5 H5B 108.8 . .
C4 C5 H5B 108.8 . .
H5A C5 H5B 107.7 . .
N3 C6 C4 113.4(3) . .
N3 C6 H6A 108.9 . .
C4 C6 H6A 108.9 . .
N3 C6 H6B 108.9 . .
C4 C6 H6B 108.9 . .
H6A C6 H6B 107.7 . .
O2 C7 N4 121.9(3) . .
O2 C7 C4 119.6(3) . .
N4 C7 C4 118.5(3) . .
N4 C8 C9 114.0(3) . .
N4 C8 H8A 108.7 . .
C9 C8 H8A 108.7 . .
N4 C8 H8B 108.7 . .
C9 C8 H8B 108.7 . .
H8A C8 H8B 107.6 . .
C12 C9 C10 109.5(2) . .
C12 C9 C11 109.6(3) . .
C10 C9 C11 111.5(3) . .
C12 C9 C8 113.4(2) . .
C10 C9 C8 108.3(3) . .
C11 C9 C8 104.5(2) . .
N5 C10 C9 114.2(3) . .
N5 C10 H10A 108.7 . .
C9 C10 H10A 108.7 . .
N5 C10 H10B 108.7 . .
C9 C10 H10B 108.7 . .
H10A C10 H10B 107.6 . .
N6 C11 C9 114.3(2) . .
N6 C11 H11A 108.7 . .
C9 C11 H11A 108.7 . .
N6 C11 H11B 108.7 . .
C9 C11 H11B 108.7 . .
H11A C11 H11B 107.6 . .
O3 C12 N7 119.8(3) . .
O3 C12 C9 118.9(2) . .
N7 C12 C9 121.3(3) . .
C2 N1 C3 124.2(4) . .
C2 N1 H1 117.9 . .
C3 N1 H1 117.9 . .
C5 N2 Ni1 115.8(2) . .
C5 N2 H2A 108.3 . .
Ni1 N2 H2A 108.3 . .
C5 N2 H2B 108.3 . .
Ni1 N2 H2B 108.3 . .
H2A N2 H2B 107.4 . .
C6 N3 Ni1 113.2(2) . .
C6 N3 H3C 108.9 . .
Ni1 N3 H3C 108.9 . .
C6 N3 H3D 108.9 . .
Ni1 N3 H3D 108.9 . .
H3C N3 H3D 107.7 . .
C7 N4 C8 123.4(3) . .
C7 N4 H4 118.3 . .
C8 N4 H4 118.3 . .
C10 N5 Ni1 115.80(19) . 7_566
C10 N5 H5C 108.3 . .
Ni1 N5 H5C 108.3 7_566 .
C10 N5 H5D 108.3 . .
Ni1 N5 H5D 108.3 7_566 .
H5C N5 H5D 107.4 . .
C11 N6 Ni1 116.7(2) . 7_566
C11 N6 H6C 108.1 . .
Ni1 N6 H6C 108.1 7_566 .
C11 N6 H6D 108.1 . .
Ni1 N6 H6D 108.1 7_566 .
H6C N6 H6D 107.3 . .
C12 N7 H7A 120.0 . .
C12 N7 H7B 120.0 . .
H7A N7 H7B 120.0 . .
O3 Ni1 N3 174.59(10) 8_646 .
O3 Ni1 N5 89.14(10) 8_646 8_646
N3 Ni1 N5 95.03(11) . 8_646
O3 Ni1 O2 86.24(9) 8_646 .
N3 Ni1 O2 90.00(10) . .
N5 Ni1 O2 94.52(11) 8_646 .
O3 Ni1 N6 84.66(10) 8_646 8_646
N3 Ni1 N6 98.99(11) . 8_646
N5 Ni1 N6 86.71(12) 8_646 8_646
O2 Ni1 N6 170.80(10) . 8_646
O3 Ni1 N2 90.85(11) 8_646 .
N3 Ni1 N2 84.89(12) . .
N5 Ni1 N2 178.46(13) 8_646 .
O2 Ni1 N2 83.95(11) . .
N6 Ni1 N2 94.82(12) 8_646 .
C7 O2 Ni1 119.5(2) . .
C12 O3 Ni1 121.76(18) . 7_566
F1 B1 F1 105.3(2) . 4_646
F1 B1 F1 118.1(5) . 2_755
F1 B1 F1 105.3(2) 4_646 2_755
F1 B1 F1 105.3(2) . 3_666
F1 B1 F1 118.1(5) 4_646 3_666
F1 B1 F1 105.3(2) 2_755 3_666
F2 B2 F5 108.8(5) . .
F2 B2 F3 111.9(5) . .
F5 B2 F3 108.4(4) . .
F2 B2 F4 112.7(5) . .
F5 B2 F4 108.6(4) . .
F3 B2 F4 106.4(5) . .
F6A B3A F6A 144(3) 2_565 .
F6A B3A F7A 94.5(13) 2_565 2_565
F6A B3A F7A 107.6(14) . 2_565
F6A B3A F7A 107.6(14) 2_565 .
F6A B3A F7A 94.5(13) . .
F7A B3A F7A 105(3) 2_565 .
F8C B3C F7C 110.5(15) . .
F8C B3C F6C 129(3) . .
F7C B3C F6C 106.9(14) . .
F7B B3B F8B 114.0(11) . .
F7B B3B F9B 104.5(12) . .
F8B B3B F9B 106.7(10) . .
F7B B3B F6B 104.9(10) . .
F8B B3B F6B 114.6(13) . .
F9B B3B F6B 111.9(10) . .

loop_
_geom_bond_atom_site_label_1
_geom_bond_atom_site_label_2
_geom_bond_distance
_geom_bond_site_symmetry_2
C1 C2 1.497(9) .
C1 H1A 0.9600 .
C1 H1B 0.9600 .
C1 H1C 0.9600 .
C2 O1 1.221(6) .
C2 N1 1.356(7) .
C3 N1 1.440(7) .
C3 C4 1.557(5) .
C3 H3A 0.9700 .
C3 H3B 0.9700 .
C4 C7 1.523(5) .
C4 C5 1.532(6) .
C4 C6 1.553(5) .
C5 N2 1.481(5) .
C5 H5A 0.9700 .
C5 H5B 0.9700 .
C6 N3 1.487(5) .
C6 H6A 0.9700 .
C6 H6B 0.9700 .
C7 O2 1.241(4) .
C7 N4 1.325(4) .
C8 N4 1.460(5) .
C8 C9 1.549(4) .
C8 H8A 0.9700 .
C8 H8B 0.9700 .
C9 C12 1.517(4) .
C9 C10 1.541(4) .
C9 C11 1.545(5) .
C10 N5 1.473(4) .
C10 H10A 0.9700 .
C10 H10B 0.9700 .
C11 N6 1.466(4) .
C11 H11A 0.9700 .
C11 H11B 0.9700 .
C12 O3 1.255(4) .
C12 N7 1.311(4) .
N1 H1 0.8600 .
N2 Ni1 2.123(3) .
N2 H2A 0.9000 .
N2 H2B 0.9000 .
N3 Ni1 2.084(3) .
N3 H3C 0.9000 .
N3 H3D 0.9000 .
N4 H4 0.8600 .
N5 Ni1 2.085(3) 7_566
N5 H5C 0.9000 .
N5 H5D 0.9000 .
N6 Ni1 2.105(3) 7_566
N6 H6C 0.9000 .
N6 H6D 0.9000 .
N7 H7A 0.8600 .
N7 H7B 0.8600 .
Ni1 O3 2.050(2) 8_646
Ni1 N5 2.085(3) 8_646
Ni1 O2 2.096(2) .
Ni1 N6 2.105(3) 8_646
O3 Ni1 2.050(2) 7_566
B1 F1 1.344(3) .
B1 F1 1.344(3) 4_646
B1 F1 1.344(3) 2_755
B1 F1 1.344(3) 3_666
B2 F2 1.321(6) .
B2 F5 1.349(6) .
B2 F3 1.365(7) .
B2 F4 1.386(6) .
B3A F6A 1.359(12) 2_565
B3A F6A 1.359(11) .
B3A F7A 1.376(12) 2_565
B3A F7A 1.376(12) .
B3C F8C 1.338(15) .
B3C F7C 1.342(15) .
B3C F6C 1.364(15) .
F6B B3B 1.409(11) .
F9B B3B 1.380(11) .
B3B F7B 1.362(11) .
B3B F8B 1.378(11) .
